data_7058195
loop_
_publ_author_name
'Nemec, Ivan'
'Zoufal\'y, Pavel'
'Jewula, Pawel'
'Antal, Peter'
'Linert, Wolfgang'
'Herchel, Radovan'

_publ_section_title
;
 Ion-pair complexes of Schiff base Fe(iii) cations and complex anions
;
_journal_issue 12
_journal_name_full 'New Journal of Chemistry'
_journal_page_first 4937
_journal_paper_doi 10.1039/C9NJ00192A
_journal_volume 43
_journal_year 2019
_chemical_formula_sum 'C20 H27 Fe N4 O6'
_chemical_formula_weight 475.3
_space_group_crystal_system orthorhombic
_space_group_IT_number 19
_space_group_name_Hall 'P 2ac 2ab'
_space_group_name_H-M_alt 'P 21 21 21'
_symmetry_space_group_name_Hall 'P 2ac 2ab'
_symmetry_space_group_name_H-M 'P 21 21 21'
_atom_sites_solution_hydrogens mixed
_audit_creation_method SHELXL-2014/7
_audit_update_record
;
2019-01-11 deposited with the CCDC.    2019-02-19 downloaded from the CCDC.
;
_cell_angle_alpha 90
_cell_angle_beta 90
_cell_angle_gamma 90
_cell_formula_units_Z 4
_cell_length_a 7.3393(6)
_cell_length_b 13.1519(18)
_cell_length_c 21.8069(18)
_cell_measurement_reflns_used 5223
_cell_measurement_temperature 293(2)
_cell_measurement_theta_max 26.126
_cell_measurement_theta_min 2.922
_cell_volume 2104.9(4)
_computing_structure_refinement 'SHELXL-2014/7 (Sheldrick, 2014)'
_diffrn_ambient_temperature 293(2)
_diffrn_measured_fraction_theta_full 0.995
_diffrn_measured_fraction_theta_max 0.995
_diffrn_measurement_device_type 'Goniometer KM4/Xcalibur detector: Sapphire2 (large Be window)'
_diffrn_measurement_method 'Rotation method data acquisition using omega and phi scans'
_diffrn_radiation_type MoK\a
_diffrn_radiation_wavelength 0.71073
_diffrn_reflns_av_R_equivalents 0.0239
_diffrn_reflns_av_unetI/netI 0.0614
_diffrn_reflns_Laue_measured_fraction_full 0.995
_diffrn_reflns_Laue_measured_fraction_max 0.995
_diffrn_reflns_limit_h_max 8
_diffrn_reflns_limit_h_min -6
_diffrn_reflns_limit_k_max 15
_diffrn_reflns_limit_k_min -11
_diffrn_reflns_limit_l_max 18
_diffrn_reflns_limit_l_min -25
_diffrn_reflns_number 4821
_diffrn_reflns_point_group_measured_fraction_full 0.996
_diffrn_reflns_point_group_measured_fraction_max 0.996
_diffrn_reflns_theta_full 24.999
_diffrn_reflns_theta_max 24.999
_diffrn_reflns_theta_min 2.928
_exptl_absorpt_coefficient_mu 0.762
_exptl_absorpt_correction_T_max 1.0000
_exptl_absorpt_correction_T_min 0.8224
_exptl_absorpt_process_details multi-scan
_exptl_crystal_colour brown
_exptl_crystal_density_diffrn 1.500
_exptl_crystal_description block
_exptl_crystal_F_000 996
_exptl_crystal_size_max 0.32
_exptl_crystal_size_mid 0.26
_exptl_crystal_size_min 0.22
_refine_diff_density_max 0.502
_refine_diff_density_min -0.359
_refine_diff_density_rms 0.055
_refine_ls_abs_structure_details
;
 Refined as an inversion twin.
;
_refine_ls_abs_structure_Flack 0.55(4)
_refine_ls_extinction_method none
_refine_ls_goodness_of_fit_ref 0.981
_refine_ls_hydrogen_treatment mixed
_refine_ls_matrix_type full
_refine_ls_number_parameters 292
_refine_ls_number_reflns 3364
_refine_ls_number_restraints 9
_refine_ls_restrained_S_all 1.010
_refine_ls_R_factor_all 0.0797
_refine_ls_R_factor_gt 0.0489
_refine_ls_shift/su_max 0.000
_refine_ls_shift/su_mean 0.000
_refine_ls_structure_factor_coef Fsqd
_refine_ls_weighting_details 'w=1/[\s^2^(Fo^2^)+(0.0627P)^2^] where P=(Fo^2^+2Fc^2^)/3'
_refine_ls_weighting_scheme calc
_refine_ls_wR_factor_gt 0.1063
_refine_ls_wR_factor_ref 0.1141
_reflns_Friedel_coverage 0.733
_reflns_Friedel_fraction_full 0.997
_reflns_Friedel_fraction_max 0.997
_reflns_number_gt 2390
_reflns_number_total 3364
_reflns_threshold_expression 'I > 2\s(I)'
_cod_data_source_file c9nj00192a2.cif
_cod_data_source_block 1b
_cod_depositor_comments 'Adding full bibliography for 7058195--7058198.cif.'
_cod_original_formula_sum 'C20 H27 Fe1 N4 O6'
_cod_database_code 7058195
_shelx_shelxl_version_number 2014/7
_shelx_space_group_comment
;
The symmetry employed for this shelxl refinement is uniquely defined
by the following loop, which should always be used as a source of
symmetry information in preference to the above space-group names.
They are only intended as comments.
;

loop_
_space_group_symop_operation_xyz
'x, y, z'
'-x+1/2, -y, z+1/2'
'-x, y+1/2, -z+1/2'
'x+1/2, -y+1/2, -z'

loop_
_atom_site_label
_atom_site_type_symbol
_atom_site_fract_x
_atom_site_fract_y
_atom_site_fract_z
_atom_site_U_iso_or_equiv
_atom_site_adp_type
_atom_site_occupancy
_atom_site_site_symmetry_order
_atom_site_calc_flag
_atom_site_refinement_flags_posn
_atom_site_refinement_flags_adp
_atom_site_refinement_flags_occupancy
_atom_site_disorder_assembly
_atom_site_disorder_group
C1 C 0.7596(8) 0.8241(6) 0.3459(3) 0.0428(17) Uani 1 1 d . . . . .
C2 C 0.7597(8) 0.7213(6) 0.3310(3) 0.0454(18) Uani 1 1 d . . . . .
H2 H 0.7185 0.6743 0.3596 0.054 Uiso 1 1 calc R U . . .
C3 C 0.8199(8) 0.6872(6) 0.2741(3) 0.0490(19) Uani 1 1 d . . . . .
C4 C 0.8798(11) 0.7586(7) 0.2313(3) 0.061(2) Uani 1 1 d . . . . .
H4 H 0.9205 0.7370 0.1931 0.073 Uiso 1 1 calc R U . . .
C5 C 0.8792(11) 0.8596(7) 0.2450(3) 0.059(2) Uani 1 1 d . . . . .
H5 H 0.9214 0.9057 0.2159 0.070 Uiso 1 1 calc R U . . .
C6 C 0.8167(8) 0.8962(6) 0.3019(3) 0.0486(19) Uani 1 1 d . . . . .
C7 C 0.8019(8) 1.0018(6) 0.3105(3) 0.0484(14) Uani 1 1 d . . . . .
H7 H 0.8489 1.0435 0.2799 0.058 Uiso 1 1 calc R U . . .
C8A C 0.7118(12) 1.1558(6) 0.3585(4) 0.071(2) Uani 0.5 1 d . . P A 1
H8A1 H 0.7398 1.1833 0.3183 0.085 Uiso 0.5 1 calc R U P A 1
H8A2 H 0.7971 1.1844 0.3878 0.085 Uiso 0.5 1 calc R U P A 1
C8B C 0.7118(12) 1.1558(6) 0.3585(4) 0.071(2) Uani 0.5 1 d . . P A 2
H8B1 H 0.6384 1.1777 0.3239 0.085 Uiso 0.5 1 calc R U P A 2
H8B2 H 0.8319 1.1858 0.3541 0.085 Uiso 0.5 1 calc R U P A 2
C9A C 0.526(2) 1.1822(11) 0.3757(7) 0.071(3) Uani 0.611(11) 1 d . . P A 1
H9A1 H 0.4429 1.1646 0.3428 0.085 Uiso 0.611(11) 1 calc R U P A 1
H9A2 H 0.5171 1.2547 0.3832 0.085 Uiso 0.611(11) 1 calc R U P A 1
C9B C 0.621(3) 1.1954(15) 0.4206(10) 0.071(3) Uani 0.389(11) 1 d . . P A 2
H9B1 H 0.7101 1.1976 0.4534 0.085 Uiso 0.389(11) 1 calc R U P A 2
H9B2 H 0.5702 1.2629 0.4151 0.085 Uiso 0.389(11) 1 calc R U P A 2
C10A C 0.324(4) 1.118(2) 0.3999(18) 0.071(3) Uani 0.315(19) 1 d . . P A 2
H10A H 0.3580 1.1372 0.3584 0.085 Uiso 0.315(19) 1 calc R U P A 2
H10B H 0.2431 1.1711 0.4149 0.085 Uiso 0.315(19) 1 calc R U P A 2
C10B C 0.2787(18) 1.1076(11) 0.4349(8) 0.071(3) Uani 0.685(19) 1 d . . P A 1
H10C H 0.2396 1.0934 0.4765 0.085 Uiso 0.685(19) 1 calc R U P A 1
H10D H 0.2203 1.1702 0.4220 0.085 Uiso 0.685(19) 1 calc R U P A 1
C11A C 0.2203(12) 1.0269(8) 0.3960(5) 0.092(3) Uani 0.315(19) 1 d . . P A 2
H11A H 0.1431 1.0288 0.3599 0.111 Uiso 0.315(19) 1 calc R U P A 2
H11B H 0.1428 1.0205 0.4318 0.111 Uiso 0.315(19) 1 calc R U P A 2
C11B C 0.2203(12) 1.0269(8) 0.3960(5) 0.092(3) Uani 0.685(19) 1 d . . P A 1
H11C H 0.2034 1.0538 0.3549 0.111 Uiso 0.685(19) 1 calc R U P A 1
H11D H 0.1026 1.0031 0.4103 0.111 Uiso 0.685(19) 1 calc R U P A 1
C12 C 0.2784(11) 0.8466(7) 0.4221(4) 0.080(3) Uani 1 1 d . . . . .
H12A H 0.3449 0.7888 0.4060 0.095 Uiso 1 1 calc R U . . .
H12B H 0.1502 0.8368 0.4131 0.095 Uiso 1 1 calc R U . . .
C13 C 0.3049(10) 0.8524(7) 0.4894(3) 0.071(2) Uani 1 1 d . . . . .
H13A H 0.2068 0.8918 0.5075 0.085 Uiso 1 1 calc R U . . .
H13B H 0.3007 0.7845 0.5067 0.085 Uiso 1 1 calc R U . . .
C14 C 0.5445(8) 0.8863(6) 0.5578(3) 0.0484(14) Uani 1 1 d . . . . .
H14 H 0.4794 0.8439 0.5840 0.058 Uiso 1 1 calc R U . . .
C15 C 0.7074(9) 0.9292(5) 0.5821(3) 0.0466(18) Uani 1 1 d . . . . .
C16 C 0.7559(9) 0.9060(6) 0.6429(3) 0.056(2) Uani 1 1 d . . . . .
H16 H 0.6792 0.8643 0.6657 0.068 Uiso 1 1 calc R U . . .
C17 C 0.9101(10) 0.9418(6) 0.6698(3) 0.060(2) Uani 1 1 d . . . . .
H17 H 0.9372 0.9252 0.7102 0.073 Uiso 1 1 calc R U . . .
C18 C 1.0293(9) 1.0049(6) 0.6354(3) 0.052(2) Uani 1 1 d . . . . .
C19 C 0.9825(8) 1.0294(6) 0.5766(3) 0.0488(16) Uani 1 1 d . . . . .
H19 H 1.0595 1.0717 0.5543 0.059 Uiso 1 1 calc R U . . .
C20 C 0.8237(8) 0.9936(5) 0.5485(3) 0.0450(19) Uani 1 1 d . . . . .
N1 N 0.7279(7) 1.0457(5) 0.3576(2) 0.0495(15) Uani 1 1 d . . . . .
N2 N 0.4778(8) 1.1223(5) 0.4344(3) 0.0633(17) Uani 1 1 d D . . . .
H1N2 H 0.5158 1.1606 0.4708 0.076 Uiso 1 1 calc DR U . A 1
N3 N 0.3428(8) 0.9403(5) 0.3924(3) 0.0625(19) Uani 1 1 d D . . . .
H1N3 H 0.3623 0.9250 0.3489 0.075 Uiso 1 1 calc DR U . A 1
N4 N 0.4771(7) 0.8991(4) 0.5042(2) 0.0470(15) Uani 1 1 d . . . . .
O1 O 0.7102(6) 0.8501(4) 0.40139(18) 0.0534(13) Uani 1 1 d . . . . .
O1S O 0.3760(9) 0.8458(5) 0.2666(3) 0.0887(19) Uani 1 1 d D . . . .
O2 O 0.7898(6) 1.0181(4) 0.49078(18) 0.0556(12) Uani 1 1 d . . . . .
O2S O 1.4382(8) 1.1376(4) 0.5874(3) 0.0856(19) Uani 1 1 d D . . . .
O3 O 0.8181(6) 0.5880(4) 0.2588(2) 0.0624(15) Uani 1 1 d . . . . .
O4 O 1.1842(6) 1.0364(5) 0.6598(2) 0.0653(14) Uani 1 1 d D . . . .
Fe1 Fe 0.61039(13) 0.97382(8) 0.43320(4) 0.0467(3) Uani 1 1 d . . . . .
H1S1 H 0.279(5) 0.814(5) 0.276(3) 0.056 Uiso 1 1 d D U . . .
H1S2 H 1.525(5) 1.096(3) 0.584(3) 0.056 Uiso 1 1 d D U . . .
H2S2 H 1.347(5) 1.106(4) 0.602(3) 0.056 Uiso 1 1 d D U . . .
H2S1 H 0.349(7) 0.882(4) 0.236(2) 0.056 Uiso 1 1 d D U . . .
H1O4 H 1.235(8) 0.996(4) 0.685(2) 0.056 Uiso 1 1 d D U . . .

loop_
_atom_site_aniso_label
_atom_site_aniso_U_11
_atom_site_aniso_U_22
_atom_site_aniso_U_33
_atom_site_aniso_U_23
_atom_site_aniso_U_13
_atom_site_aniso_U_12
C1 0.027(3) 0.068(6) 0.034(4) 0.005(4) 0.000(3) 0.001(3)
C2 0.029(3) 0.068(6) 0.039(4) 0.003(4) -0.002(3) 0.004(3)
C3 0.032(4) 0.071(6) 0.044(4) 0.000(4) -0.003(3) 0.005(4)
C4 0.053(4) 0.091(6) 0.038(4) -0.009(4) 0.013(4) -0.001(5)
C5 0.048(4) 0.080(6) 0.047(4) 0.008(4) 0.014(4) -0.005(5)
C6 0.032(3) 0.074(6) 0.040(4) 0.000(4) -0.003(3) -0.004(4)
C7 0.040(3) 0.067(4) 0.038(3) 0.005(3) 0.005(2) -0.005(3)
C8A 0.092(6) 0.059(6) 0.063(5) 0.006(5) 0.011(5) -0.007(5)
C8B 0.092(6) 0.059(6) 0.063(5) 0.006(5) 0.011(5) -0.007(5)
C9A 0.073(6) 0.062(5) 0.078(7) 0.011(6) 0.008(5) 0.008(5)
C9B 0.073(6) 0.062(5) 0.078(7) 0.011(6) 0.008(5) 0.008(5)
C10A 0.073(6) 0.062(5) 0.078(7) 0.011(6) 0.008(5) 0.008(5)
C10B 0.073(6) 0.062(5) 0.078(7) 0.011(6) 0.008(5) 0.008(5)
C11A 0.072(5) 0.078(6) 0.127(8) 0.005(7) -0.019(6) 0.017(6)
C11B 0.072(5) 0.078(6) 0.127(8) 0.005(7) -0.019(6) 0.017(6)
C12 0.063(5) 0.092(7) 0.083(6) 0.007(6) -0.013(5) -0.034(5)
C13 0.059(5) 0.090(7) 0.063(5) 0.005(5) -0.002(4) -0.028(5)
C14 0.040(3) 0.067(4) 0.038(3) 0.005(3) 0.005(2) -0.005(3)
C15 0.039(3) 0.062(5) 0.039(4) -0.001(3) 0.009(3) 0.003(3)
C16 0.048(4) 0.084(6) 0.038(4) 0.010(4) 0.008(3) 0.009(4)
C17 0.054(4) 0.092(7) 0.035(3) 0.002(4) 0.006(3) -0.005(5)
C18 0.050(4) 0.064(6) 0.042(4) -0.006(4) -0.003(3) 0.008(4)
C19 0.048(4) 0.052(4) 0.047(4) -0.004(4) 0.002(3) 0.003(4)
C20 0.050(4) 0.048(5) 0.037(3) -0.002(3) 0.002(3) -0.003(3)
N1 0.046(3) 0.050(4) 0.053(3) 0.003(3) -0.006(3) -0.010(3)
N2 0.050(3) 0.070(4) 0.070(4) -0.010(4) 0.002(4) -0.005(3)
N3 0.061(4) 0.080(5) 0.046(3) 0.000(3) 0.001(3) -0.010(4)
N4 0.041(3) 0.055(4) 0.045(3) -0.006(3) 0.007(3) -0.013(3)
O1 0.064(3) 0.060(3) 0.037(2) 0.004(2) 0.006(2) 0.003(3)
O1S 0.090(4) 0.109(5) 0.067(4) 0.023(3) -0.015(4) -0.014(5)
O2 0.057(3) 0.069(3) 0.041(2) 0.008(3) -0.005(2) -0.016(3)
O2S 0.079(4) 0.074(4) 0.104(5) 0.002(4) 0.003(4) 0.012(3)
O3 0.062(3) 0.070(4) 0.054(3) -0.012(3) 0.014(2) 0.008(3)
O4 0.062(3) 0.083(4) 0.050(3) -0.004(3) -0.017(2) -0.002(3)
Fe1 0.0467(5) 0.0557(6) 0.0376(5) -0.0005(5) 0.0000(5) -0.0050(6)

loop_
_atom_type_symbol
_atom_type_description
_atom_type_scat_dispersion_real
_atom_type_scat_dispersion_imag
_atom_type_scat_source
H H 0.0000 0.0000 'International Tables Vol C Tables 4.2.6.8 and 6.1.1.4'
C C 0.0033 0.0016 'International Tables Vol C Tables 4.2.6.8 and 6.1.1.4'
N N 0.0061 0.0033 'International Tables Vol C Tables 4.2.6.8 and 6.1.1.4'
O O 0.0106 0.0060 'International Tables Vol C Tables 4.2.6.8 and 6.1.1.4'
Fe Fe 0.3463 0.8444 'International Tables Vol C Tables 4.2.6.8 and 6.1.1.4'

loop_
_geom_angle_atom_site_label_1
_geom_angle_atom_site_label_2
_geom_angle_atom_site_label_3
_geom_angle
O1 C1 C2 118.1(6)
O1 C1 C6 122.4(7)
C2 C1 C6 119.5(6)
C3 C2 C1 121.5(7)
O3 C3 C2 122.0(7)
O3 C3 C4 119.3(6)
C2 C3 C4 118.7(7)
C5 C4 C3 120.7(7)
C4 C5 C6 121.8(7)
C7 C6 C5 118.7(7)
C7 C6 C1 123.3(6)
C5 C6 C1 117.8(7)
N1 C7 C6 125.3(6)
N1 C8A C9A 108.5(9)
N1 C8B C9B 111.7(9)
C8A C9A N2 107.9(10)
N2 C9B C8B 105.2(14)
N2 C10A C11A 121(2)
C11B C10B N2 113.0(12)
C10A C11A N3 109.5(13)
C10B C11B N3 115.4(8)
N3 C12 C13 110.6(7)
N4 C13 C12 110.9(6)
N4 C14 C15 127.7(6)
C16 C15 C20 117.9(6)
C16 C15 C14 118.5(6)
C20 C15 C14 123.6(6)
C17 C16 C15 122.9(7)
C16 C17 C18 119.1(6)
O4 C18 C19 121.3(7)
O4 C18 C17 120.1(6)
C19 C18 C17 118.6(7)
C18 C19 C20 122.7(7)
O2 C20 C19 119.4(6)
O2 C20 C15 121.9(6)
C19 C20 C15 118.7(6)
C7 N1 C8B 119.2(6)
C7 N1 C8A 119.2(6)
C7 N1 Fe1 126.6(5)
C8B N1 Fe1 114.0(5)
C8A N1 Fe1 114.0(5)
C10A N2 C9B 120.6(19)
C10B N2 C9A 107.5(10)
C10A N2 Fe1 109.3(13)
C9B N2 Fe1 105.5(9)
C10B N2 Fe1 109.0(7)
C9A N2 Fe1 110.1(6)
C11B N3 C12 115.7(7)
C11A N3 C12 115.7(7)
C11B N3 Fe1 111.9(5)
C11A N3 Fe1 111.9(5)
C12 N3 Fe1 106.0(4)
C14 N4 C13 119.1(6)
C14 N4 Fe1 124.1(5)
C13 N4 Fe1 116.6(4)
C1 O1 Fe1 131.5(4)
C20 O2 Fe1 132.9(4)
O2 Fe1 O1 103.5(2)
O2 Fe1 N4 88.81(19)
O1 Fe1 N4 92.7(2)
O2 Fe1 N1 95.52(19)
O1 Fe1 N1 86.6(2)
N4 Fe1 N1 175.6(2)
O2 Fe1 N2 91.5(2)
O1 Fe1 N2 159.3(2)
N4 Fe1 N2 101.8(2)
N1 Fe1 N2 77.8(2)
O2 Fe1 N3 160.4(2)
O1 Fe1 N3 91.4(2)
N4 Fe1 N3 77.7(2)
N1 Fe1 N3 98.0(2)
N2 Fe1 N3 77.7(2)

loop_
_geom_bond_atom_site_label_1
_geom_bond_atom_site_label_2
_geom_bond_distance
C1 O1 1.308(7)
C1 C2 1.391(9)
C1 C6 1.413(9)
C2 C3 1.390(9)
C3 O3 1.348(9)
C3 C4 1.394(10)
C4 C5 1.362(10)
C5 C6 1.408(9)
C6 C7 1.404(10)
C7 N1 1.298(8)
C8A N1 1.454(9)
C8A C9A 1.454(14)
C8B N1 1.454(9)
C8B C9B 1.60(2)
C9A N2 1.546(14)
C9B N2 1.46(2)
C10A N2 1.36(3)
C10A C11A 1.43(3)
C10B C11B 1.426(17)
C10B N2 1.474(14)
C11A N3 1.453(10)
C11B N3 1.453(10)
C12 N3 1.470(10)
C12 C13 1.482(10)
C13 N4 1.441(8)
C14 N4 1.281(8)
C14 C15 1.424(9)
C15 C16 1.407(8)
C15 C20 1.408(9)
C16 C17 1.359(9)
C17 C18 1.420(9)
C18 O4 1.322(8)
C18 C19 1.368(8)
C19 C20 1.398(9)
C20 O2 1.322(7)
N1 Fe1 2.087(5)
N2 Fe1 2.182(6)
N3 Fe1 2.201(6)
N4 Fe1 2.078(5)
O1 Fe1 1.915(5)
O2 Fe1 1.911(4)
